data_4505507
loop_
_publ_author_name
'Ali, Afsar'
'Hundal, Geeta'
'Gupta, Rajeev'

_publ_section_title
;
 Co3+-Based Building Blocks with Appended Phenol and Catechol Groups:
 Examples of Placing Hydrogen-Bond Donors and Acceptors in a Single
 Molecule
;
_journal_issue 3
_journal_name_full 'Crystal Growth &amp; Design'
_journal_page_first 1308
_journal_paper_doi 10.1021/cg201369g
_journal_volume 12
_journal_year 2012
_chemical_formula_sum 'C38 H29 Co N6 O9'
_chemical_formula_weight 772.60
_chemical_name_systematic
; 
 ? 
;
_space_group_IT_number 82
_symmetry_space_group_name_Hall 'I -4'
_symmetry_space_group_name_H-M 'I -4'
_atom_sites_solution_hydrogens geom
_atom_sites_solution_primary direct
_atom_sites_solution_secondary difmap
_audit_creation_method SHELXL-97
_cell_angle_alpha 90.00
_cell_angle_beta 90.00
_cell_angle_gamma 90.00
_cell_formula_units_Z 2
_cell_length_a 13.948(5)
_cell_length_b 13.948(5)
_cell_length_c 13.771(5)
_cell_measurement_temperature 293(2)
_cell_volume 2679.1(17)
_computing_structure_refinement 'SHELXL-97 (Sheldrick, 1997)'
_computing_structure_solution 'SHELXS-97 (Sheldrick, 1990)'
_diffrn_ambient_temperature 293(2)
_diffrn_measured_fraction_theta_full 0.992
_diffrn_measured_fraction_theta_max 0.992
_diffrn_radiation_monochromator graphite
_diffrn_radiation_source 'fine-focus sealed tube'
_diffrn_radiation_type MoK\a
_diffrn_radiation_wavelength 0.71073
_diffrn_reflns_av_R_equivalents 0.0580
_diffrn_reflns_av_sigmaI/netI 0.0629
_diffrn_reflns_limit_h_max 14
_diffrn_reflns_limit_h_min -18
_diffrn_reflns_limit_k_max 18
_diffrn_reflns_limit_k_min -18
_diffrn_reflns_limit_l_max 17
_diffrn_reflns_limit_l_min -18
_diffrn_reflns_number 22736
_diffrn_reflns_theta_full 28.02
_diffrn_reflns_theta_max 28.02
_diffrn_reflns_theta_min 3.59
_exptl_absorpt_coefficient_mu 0.364
_exptl_absorpt_correction_T_max 0.9441
_exptl_absorpt_correction_T_min 0.9374
_exptl_crystal_density_diffrn 0.958
_exptl_crystal_density_method 'not measured'
_exptl_crystal_F_000 796
_exptl_crystal_size_max 0.18
_exptl_crystal_size_mid 0.16
_exptl_crystal_size_min 0.16
_refine_diff_density_max 0.346
_refine_diff_density_min -0.504
_refine_diff_density_rms 0.072
_refine_ls_abs_structure_details 'Flack H D (1983), Acta Cryst. A39, 876-881'
_refine_ls_abs_structure_Flack -0.01(2)
_refine_ls_extinction_method none
_refine_ls_goodness_of_fit_ref 1.002
_refine_ls_hydrogen_treatment mixed
_refine_ls_matrix_type full
_refine_ls_number_parameters 123
_refine_ls_number_reflns 3162
_refine_ls_number_restraints 0
_refine_ls_restrained_S_all 1.002
_refine_ls_R_factor_all 0.0684
_refine_ls_R_factor_gt 0.0515
_refine_ls_shift/su_max 0.000
_refine_ls_shift/su_mean 0.000
_refine_ls_structure_factor_coef Fsqd
_refine_ls_weighting_details 'calc w=1/[\s^2^(Fo^2^)+(0.0871P)^2^+0.0000P] where P=(Fo^2^+2Fc^2^)/3'
_refine_ls_weighting_scheme calc
_refine_ls_wR_factor_gt 0.1281
_refine_ls_wR_factor_ref 0.1350
_reflns_number_gt 2453
_reflns_number_total 3162
_reflns_threshold_expression >2sigma(I)
_cod_data_source_file cg201369g_si_001.cif
_cod_data_source_block 1
_cod_database_code 4505507

loop_
_symmetry_equiv_pos_as_xyz
'x, y, z'
'-x, -y, z'
'y, -x, -z'
'-y, x, -z'
'x+1/2, y+1/2, z+1/2'
'-x+1/2, -y+1/2, z+1/2'
'y+1/2, -x+1/2, -z+1/2'
'-y+1/2, x+1/2, -z+1/2'

loop_
_atom_site_label
_atom_site_type_symbol
_atom_site_fract_x
_atom_site_fract_y
_atom_site_fract_z
_atom_site_U_iso_or_equiv
_atom_site_adp_type
_atom_site_occupancy
_atom_site_symmetry_multiplicity
_atom_site_calc_flag
_atom_site_refinement_flags
C1 C 0.4600(2) 0.0748(2) 0.5702(2) 0.0315(7) Uani 1 1 d .
C2 C 0.4582(3) 0.0762(3) 0.4691(2) 0.0492(9) Uani 1 1 d .
H2 H 0.4297 0.1268 0.4359 0.059 Uiso 1 1 calc R
C3 C 0.5000 0.0000 0.4188(3) 0.0574(12) Uani 1 2 d S
H3 H 0.5000 0.0000 0.3512 0.069 Uiso 1 2 calc SR
C4 C 0.4196(2) 0.1465(2) 0.6389(2) 0.0320(6) Uani 1 1 d .
C5 C 0.3963(2) 0.1786(2) 0.8087(2) 0.0273(6) Uani 1 1 d .
C6 C 0.4558(2) 0.2411(2) 0.8594(3) 0.0383(7) Uani 1 1 d .
H6 H 0.5182 0.2510 0.8377 0.046 Uiso 1 1 calc R
C7 C 0.4244(3) 0.2882(3) 0.9406(3) 0.0542(10) Uani 1 1 d .
H7 H 0.4660 0.3273 0.9755 0.065 Uiso 1 1 calc R
C8 C 0.3305(3) 0.2771(3) 0.9703(3) 0.0481(9) Uani 1 1 d .
C9 C 0.2709(2) 0.2152(2) 0.9202(3) 0.0455(8) Uani 1 1 d .
H9 H 0.2079 0.2067 0.9407 0.055 Uiso 1 1 calc R
C10 C 0.3035(2) 0.1665(2) 0.8410(2) 0.0334(7) Uani 1 1 d .
H10 H 0.2628 0.1247 0.8084 0.040 Uiso 1 1 calc R
N1 N 0.5000 0.0000 0.61595(18) 0.0224(5) Uani 1 2 d S
N2 N 0.43347(15) 0.12158(15) 0.73018(14) 0.0243(5) Uani 1 1 d .
O1 O 0.37591(19) 0.21973(17) 0.60830(17) 0.0501(7) Uani 1 1 d .
O2 O 0.3029(2) 0.3262(2) 1.0520(2) 0.0664(8) Uani 1 1 d .
H2A H 0.2464 0.3149 1.0636 0.080 Uiso 1 1 calc R
O3 O 0.0000 0.0000 1.0000 0.405(19) Uani 1 4 d S
Co1 Co 0.5000 0.0000 0.7500 0.0235(2) Uani 1 4 d S

loop_
_atom_site_aniso_label
_atom_site_aniso_U_11
_atom_site_aniso_U_22
_atom_site_aniso_U_33
_atom_site_aniso_U_23
_atom_site_aniso_U_13
_atom_site_aniso_U_12
C1 0.0340(16) 0.0405(17) 0.0202(13) 0.0067(12) -0.0060(11) -0.0045(13)
C2 0.056(2) 0.066(3) 0.0248(16) 0.0147(16) -0.0072(15) 0.0046(19)
C3 0.077(5) 0.081(5) 0.0144(15) 0.000 0.000 0.008(4)
C4 0.0292(16) 0.0407(17) 0.0260(14) 0.0082(13) -0.0045(12) 0.0009(13)
C5 0.0277(15) 0.0252(14) 0.0291(14) -0.0004(12) -0.0047(12) 0.0069(11)
C6 0.0347(16) 0.0328(16) 0.0475(18) -0.0157(14) 0.0009(14) 0.0034(12)
C7 0.052(2) 0.050(2) 0.061(2) -0.0297(18) 0.0042(18) -0.0032(17)
C8 0.044(2) 0.048(2) 0.052(2) -0.0180(17) 0.0023(16) 0.0151(16)
C9 0.0364(17) 0.048(2) 0.052(2) -0.0131(16) 0.0042(16) 0.0085(14)
C10 0.0291(15) 0.0346(16) 0.0363(16) -0.0061(13) 0.0009(12) 0.0031(12)
N1 0.022(2) 0.025(2) 0.0194(12) 0.000 0.000 -0.0080(18)
N2 0.0240(11) 0.0277(11) 0.0211(14) 0.0025(9) 0.0000(9) -0.0021(8)
O1 0.0626(16) 0.0452(14) 0.0425(14) 0.0140(11) -0.0135(12) 0.0165(12)
O2 0.0523(16) 0.0775(19) 0.0694(19) -0.0456(16) 0.0095(14) 0.0119(14)
O3 0.145(8) 0.145(8) 0.92(6) 0.000 0.000 0.000
Co1 0.0267(3) 0.0267(3) 0.0171(3) 0.000 0.000 0.000

loop_
_atom_type_symbol
_atom_type_description
_atom_type_scat_dispersion_real
_atom_type_scat_dispersion_imag
_atom_type_scat_source
C C 0.0033 0.0016 'International Tables Vol C Tables 4.2.6.8 and 6.1.1.4'
H H 0.0000 0.0000 'International Tables Vol C Tables 4.2.6.8 and 6.1.1.4'
N N 0.0061 0.0033 'International Tables Vol C Tables 4.2.6.8 and 6.1.1.4'
O O 0.0106 0.0060 'International Tables Vol C Tables 4.2.6.8 and 6.1.1.4'
Co Co 0.3494 0.9721 'International Tables Vol C Tables 4.2.6.8 and 6.1.1.4'

loop_
_geom_angle_atom_site_label_1
_geom_angle_atom_site_label_2
_geom_angle_atom_site_label_3
_geom_angle
_geom_angle_site_symmetry_1
_geom_angle_site_symmetry_3
N1 C1 C2 119.2(3) . .
N1 C1 C4 112.4(2) . .
C2 C1 C4 128.3(3) . .
C1 C2 C3 118.5(3) . .
C1 C2 H2 120.7 . .
C3 C2 H2 120.7 . .
C2 C3 C2 120.5(4) 2_655 .
C2 C3 H3 119.8 2_655 .
C2 C3 H3 119.8 . .
O1 C4 N2 127.1(3) . .
O1 C4 C1 120.9(3) . .
N2 C4 C1 112.0(3) . .
C10 C5 C6 118.3(3) . .
C10 C5 N2 120.9(3) . .
C6 C5 N2 120.5(3) . .
C7 C6 C5 121.3(3) . .
C7 C6 H6 119.4 . .
C5 C6 H6 119.4 . .
C6 C7 C8 119.5(3) . .
C6 C7 H7 120.3 . .
C8 C7 H7 120.3 . .
O2 C8 C7 117.0(3) . .
O2 C8 C9 123.5(3) . .
C7 C8 C9 119.5(3) . .
C10 C9 C8 120.6(3) . .
C10 C9 H9 119.7 . .
C8 C9 H9 119.7 . .
C9 C10 C5 120.8(3) . .
C9 C10 H10 119.6 . .
C5 C10 H10 119.6 . .
C1 N1 C1 123.9(3) 2_655 .
C1 N1 Co1 118.04(16) 2_655 .
C1 N1 Co1 118.04(16) . .
C4 N2 C5 121.2(2) . .
C4 N2 Co1 115.61(19) . .
C5 N2 Co1 123.12(16) . .
C8 O2 H2A 109.5 . .
N1 Co1 N1 180.0 7_556 .
N1 Co1 N2 98.04(6) 7_556 2_655
N1 Co1 N2 81.96(6) . 2_655
N1 Co1 N2 98.04(6) 7_556 .
N1 Co1 N2 81.96(6) . .
N2 Co1 N2 163.93(11) 2_655 .
N1 Co1 N2 81.96(6) 7_556 7_556
N1 Co1 N2 98.04(6) . 7_556
N2 Co1 N2 91.120(16) 2_655 7_556
N2 Co1 N2 91.119(16) . 7_556
N1 Co1 N2 81.96(6) 7_556 8_546
N1 Co1 N2 98.04(6) . 8_546
N2 Co1 N2 91.120(16) 2_655 8_546
N2 Co1 N2 91.122(16) . 8_546
N2 Co1 N2 163.92(11) 7_556 8_546

loop_
_geom_bond_atom_site_label_1
_geom_bond_atom_site_label_2
_geom_bond_distance
_geom_bond_site_symmetry_2
C1 N1 1.341(3) .
C1 C2 1.392(4) .
C1 C4 1.488(4) .
C2 C3 1.397(4) .
C2 H2 0.9300 .
C3 C2 1.397(4) 2_655
C3 H3 0.9300 .
C4 O1 1.262(4) .
C4 N2 1.318(3) .
C5 C10 1.379(4) .
C5 C6 1.392(4) .
C5 N2 1.438(3) .
C6 C7 1.369(5) .
C6 H6 0.9300 .
C7 C8 1.380(5) .
C7 H7 0.9300 .
C8 O2 1.373(4) .
C8 C9 1.384(5) .
C9 C10 1.363(5) .
C9 H9 0.9300 .
C10 H10 0.9300 .
N1 C1 1.341(3) 2_655
N1 Co1 1.846(3) .
N2 Co1 1.952(2) .
O2 H2A 0.8200 .
Co1 N1 1.846(3) 7_556
Co1 N2 1.952(2) 2_655
Co1 N2 1.952(2) 7_556
Co1 N2 1.952(2) 8_546

loop_
_geom_torsion_atom_site_label_1
_geom_torsion_atom_site_label_2
_geom_torsion_atom_site_label_3
_geom_torsion_atom_site_label_4
_geom_torsion
_geom_torsion_site_symmetry_1
_geom_torsion_site_symmetry_4
N1 C1 C2 C3 -1.3(4) . .
C4 C1 C2 C3 -179.3(3) . .
C1 C2 C3 C2 0.6(2) . 2_655
N1 C1 C4 O1 -177.2(2) . .
C2 C1 C4 O1 0.9(5) . .
N1 C1 C4 N2 1.1(3) . .
C2 C1 C4 N2 179.2(3) . .
C10 C5 C6 C7 1.4(5) . .
N2 C5 C6 C7 -173.0(3) . .
C5 C6 C7 C8 -3.1(6) . .
C6 C7 C8 O2 -179.8(4) . .
C6 C7 C8 C9 3.0(6) . .
O2 C8 C9 C10 -178.2(4) . .
C7 C8 C9 C10 -1.2(6) . .
C8 C9 C10 C5 -0.6(5) . .
C6 C5 C10 C9 0.5(5) . .
N2 C5 C10 C9 174.8(3) . .
C2 C1 N1 C1 0.6(2) . 2_655
C4 C1 N1 C1 179.0(3) . 2_655
C2 C1 N1 Co1 -179.4(2) . .
C4 C1 N1 Co1 -1.0(3) . .
O1 C4 N2 C5 1.0(5) . .
C1 C4 N2 C5 -177.1(2) . .
O1 C4 N2 Co1 177.5(3) . .
C1 C4 N2 Co1 -0.7(3) . .
C10 C5 N2 C4 85.1(3) . .
C6 C5 N2 C4 -100.8(3) . .
C10 C5 N2 Co1 -91.1(3) . .
C6 C5 N2 Co1 83.0(3) . .
C1 N1 Co1 N1 0(100) 2_655 7_556
C1 N1 Co1 N1 0(34) . 7_556
C1 N1 Co1 N2 0.56(15) 2_655 2_655
C1 N1 Co1 N2 -179.43(15) . 2_655
C1 N1 Co1 N2 -179.44(15) 2_655 .
C1 N1 Co1 N2 0.56(16) . .
C1 N1 Co1 N2 90.56(15) 2_655 7_556
C1 N1 Co1 N2 -89.43(15) . 7_556
C1 N1 Co1 N2 -89.44(15) 2_655 8_546
C1 N1 Co1 N2 90.57(15) . 8_546
C4 N2 Co1 N1 -179.89(19) . 7_556
C5 N2 Co1 N1 -3.5(2) . 7_556
C4 N2 Co1 N1 0.11(19) . .
C5 N2 Co1 N1 176.5(2) . .
C4 N2 Co1 N2 0.11(19) . 2_655
C5 N2 Co1 N2 176.5(2) . 2_655
C4 N2 Co1 N2 98.1(2) . 7_556
C5 N2 Co1 N2 -85.5(2) . 7_556
C4 N2 Co1 N2 -97.9(2) . 8_546
C5 N2 Co1 N2 78.5(2) . 8_546
